data_1006097
loop_
_publ_author_name
'Palacin, M R'
'Bassas, J'
'Rodriguez-Carvajal, J'
'Gomez-Romero, P'

_publ_section_title
;
Syntheses of the perovskite La2 Cu Ti O6 by the ceramic, oxide
precursors and sol-gel methods, and study of the structure and Cu-Ti
distribution by X-ray and neutron diffraction
;
_journal_coden_ASTM JMACEP
_journal_issue 3
_journal_name_full 'Journal of Materials Chemistry'
_journal_page_first 1171
_journal_page_last 1177
_journal_paper_doi 10.1039/jm9930301171
_journal_volume 3
_journal_year 1993
_chemical_formula_structural 'La2 Cu Ti O6'
_chemical_formula_sum 'Cu La2 O6 Ti'
_chemical_name_systematic 'Dilanthanum copper titanium oxide'
_space_group_IT_number 62
_symmetry_cell_setting orthorhombic
_symmetry_Int_Tables_number 62
_symmetry_space_group_name_Hall '-P 2ac 2n'
_symmetry_space_group_name_H-M 'P n m a'
_cell_angle_alpha 90
_cell_angle_beta 90
_cell_angle_gamma 90
_cell_formula_units_Z 2
_cell_length_a 5.6262(6)
_cell_length_b 7.8396(8)
_cell_length_c 5.5702(6)
_cell_volume 245.7
_refine_ls_R_factor_all 0.078
_cod_database_code 1006097

loop_
_symmetry_equiv_pos_as_xyz
x,y,z
1/2+x,1/2-y,1/2-z
-x,1/2+y,-z
1/2-x,-y,1/2+z
-x,-y,-z
1/2-x,1/2+y,1/2+z
x,1/2-y,z
1/2+x,y,1/2-z

loop_
_atom_site_label
_atom_site_type_symbol
_atom_site_symmetry_multiplicity
_atom_site_Wyckoff_symbol
_atom_site_fract_x
_atom_site_fract_y
_atom_site_fract_z
_atom_site_occupancy
_atom_site_attached_hydrogens
_atom_site_calc_flag
La1 La3+ 4 c 0.0387(6) 0.25 -0.0097(11) 1. 0 d
Cu1 Cu2+ 4 b 0. 0. 0.5 0.496(6) 0 d
Ti1 Ti4+ 4 b 0. 0. 0.5 0.504(6) 0 d
O1 O2- 4 c 0.483(1) 0.25 0.0759(12) 1. 0 d
O2 O2- 8 d 0.2891(7) 0.0400(5) 0.7116(7) 1. 0 d

loop_
_atom_type_symbol
_atom_type_oxidation_number
La3+ 3.000
Cu2+ 2.000
Ti4+ 4.000
O2- -2.000
